data_1550423
loop_
_publ_author_name
'Goz\'alvez, Cristian'
'Zafra, Jos\'e L.'
'Saeki, Akinori'
'Melle-Franco, Manuel'
'Casado Cord\'on, Juan'
'Mateo-Alonso, Aurelio'

_publ_section_title
;
 Charge Transport Modulation in Pseudorotaxane 1D Stacks of Acene and
 Azaacene Derivatives
;
_journal_name_full 'Chemical Science'
_journal_paper_doi 10.1039/C8SC04845B
_journal_year 2019
_chemical_absolute_configuration unk
_chemical_compound_source 'synthesis as described'
_chemical_formula_moiety 'C60 H46 N8 O7'
_chemical_formula_sum 'C60 H46 N8 O7'
_chemical_formula_weight 991.05
_space_group_crystal_system triclinic
_space_group_IT_number 1
_space_group_name_Hall 'P 1'
_space_group_name_H-M_alt 'P 1'
_symmetry_cell_setting triclinic
_symmetry_Int_Tables_number 1
_symmetry_space_group_name_Hall 'P 1'
_symmetry_space_group_name_H-M 'P 1'
_atom_sites_solution_hydrogens geom
_atom_sites_solution_primary dual
_audit_creation_date 2018-06-18T22:39:11-00:00
_audit_creation_method 'WinGX routine CIF_UPDATE'
_audit_update_record
;
2018-07-29 deposited with the CCDC.
2019-01-09 downloaded from the CCDC.
;
_cell_angle_alpha 84.797(7)
_cell_angle_beta 86.884(9)
_cell_angle_gamma 73.337(7)
_cell_formula_units_Z 1
_cell_length_a 9.1177(10)
_cell_length_b 10.6349(6)
_cell_length_c 13.6347(15)
_cell_measurement_reflns_used 2109
_cell_measurement_temperature 150.01(10)
_cell_measurement_theta_max 73.857
_cell_measurement_theta_min 4.313
_cell_measurement_wavelength 1.54184
_cell_volume 1260.8(2)
_computing_cell_refinement 'CrysAlisPro 1.171.38.46 (Rigaku OD, 2015)'
_computing_data_collection 'CrysAlisPro 1.171.38.46 (Rigaku OD, 2015)'
_computing_data_reduction 'CrysAlisPro 1.171.38.46 (Rigaku OD, 2015)'
_computing_molecular_graphics 'Olex2 (Dolomanov et al., 2009)'
_computing_publication_material 'Olex2 (Dolomanov et al., 2009)'
_computing_structure_refinement 'ShelXL (Sheldrick, 2015)'
_computing_structure_solution 'ShelXD (Sheldrick, 2008)'
_diffrn_ambient_temperature 150.01(10)
_diffrn_detector 'CCD plate'
_diffrn_detector_area_resol_mean 5.2012
_diffrn_detector_type Atlas
_diffrn_measured_fraction_theta_full 0.976
_diffrn_measured_fraction_theta_max 0.976
_diffrn_measurement_details
;
#__ type_ start__ end____ width___ exp.time_
  1 omega  -29.00   64.00   1.0000    4.0000
omega____ theta____ kappa____ phi______ frames
    -       40.2006  -37.0000  -30.0000 93

#__ type_ start__ end____ width___ exp.time_
  2 omega  -31.00   65.00   1.0000    4.0000
omega____ theta____ kappa____ phi______ frames
    -       40.2006  -37.0000 -150.0000 96

#__ type_ start__ end____ width___ exp.time_
  3 omega   15.00  109.00   1.0000    4.0000
omega____ theta____ kappa____ phi______ frames
    -       40.2006   37.0000  150.0000 94

#__ type_ start__ end____ width___ exp.time_
  4 omega -108.00  -35.00   1.0000   27.0000
omega____ theta____ kappa____ phi______ frames
    -      -83.0000   61.0000  -60.0000 73

#__ type_ start__ end____ width___ exp.time_
  5 omega  -59.00  -32.00   1.0000   27.0000
omega____ theta____ kappa____ phi______ frames
    -      -83.0000   45.0000   30.0000 27

#__ type_ start__ end____ width___ exp.time_
  6 omega -144.00  -94.00   1.0000   27.0000
omega____ theta____ kappa____ phi______ frames
    -      -83.0000  178.0000  -60.0000 50

#__ type_ start__ end____ width___ exp.time_
  7 omega   48.00  116.00   1.0000   27.0000
omega____ theta____ kappa____ phi______ frames
    -      113.0000 -111.0000  -30.0000 68

#__ type_ start__ end____ width___ exp.time_
  8 omega   91.00  139.00   1.0000   27.0000
omega____ theta____ kappa____ phi______ frames
    -      113.0000   45.0000 -120.0000 48

#__ type_ start__ end____ width___ exp.time_
  9 omega   42.00   69.00   1.0000   27.0000
omega____ theta____ kappa____ phi______ frames
    -      113.0000  -30.0000  120.0000 27

#__ type_ start__ end____ width___ exp.time_
 10 omega   34.00  107.00   1.0000   27.0000
omega____ theta____ kappa____ phi______ frames
    -      113.0000  -94.0000    0.0000 73

#__ type_ start__ end____ width___ exp.time_
 11 omega   37.00   69.00   1.0000   27.0000
omega____ theta____ kappa____ phi______ frames
    -      113.0000  -30.0000 -150.0000 32

#__ type_ start__ end____ width___ exp.time_
 12 omega   43.00   70.00   1.0000   27.0000
omega____ theta____ kappa____ phi______ frames
    -      113.0000  -94.0000   90.0000 27

#__ type_ start__ end____ width___ exp.time_
 13 omega   72.00  140.00   1.0000   27.0000
omega____ theta____ kappa____ phi______ frames
    -      113.0000  -77.0000  150.0000 68

#__ type_ start__ end____ width___ exp.time_
 14 omega   37.00   68.00   1.0000   27.0000
omega____ theta____ kappa____ phi______ frames
    -      113.0000  -30.0000  -90.0000 31

#__ type_ start__ end____ width___ exp.time_
 15 omega   52.00  143.00   1.0000   27.0000
omega____ theta____ kappa____ phi______ frames
    -      113.0000  -61.0000   60.0000 91

#__ type_ start__ end____ width___ exp.time_
 16 omega   35.00   69.00   1.0000   27.0000
omega____ theta____ kappa____ phi______ frames
    -      113.0000  -30.0000    0.0000 34

#__ type_ start__ end____ width___ exp.time_
 17 omega   36.00   64.00   1.0000   27.0000
omega____ theta____ kappa____ phi______ frames
    -      113.0000  -30.0000  150.0000 28

#__ type_ start__ end____ width___ exp.time_
 18 omega   36.00   68.00   1.0000   27.0000
omega____ theta____ kappa____ phi______ frames
    -      113.0000  -30.0000 -120.0000 32

#__ type_ start__ end____ width___ exp.time_
 19 omega   41.00   77.00   1.0000   27.0000
omega____ theta____ kappa____ phi______ frames
    -      113.0000  -45.0000  -30.0000 36

#__ type_ start__ end____ width___ exp.time_
 20 omega   51.00  109.00   1.0000   27.0000
omega____ theta____ kappa____ phi______ frames
    -      113.0000  -94.0000   60.0000 58

#__ type_ start__ end____ width___ exp.time_
 21 omega   88.00  156.00   1.0000   27.0000
omega____ theta____ kappa____ phi______ frames
    -      113.0000   45.0000  150.0000 68

#__ type_ start__ end____ width___ exp.time_
 22 omega   79.00  114.00   1.0000   27.0000
omega____ theta____ kappa____ phi______ frames
    -      113.0000 -108.0000  153.0000 35

#__ type_ start__ end____ width___ exp.time_
 23 omega   93.00  146.00   1.0000   27.0000
omega____ theta____ kappa____ phi______ frames
    -      113.0000   30.0000   30.0000 53

#__ type_ start__ end____ width___ exp.time_
 24 omega   63.00  135.00   1.0000   27.0000
omega____ theta____ kappa____ phi______ frames
    -      113.0000   15.0000  150.0000 72
;
_diffrn_measurement_device 'four-circle\k-geometry diffractometer'
_diffrn_measurement_device_type 'Agilent SuperNova'
_diffrn_measurement_method '\w scans'
_diffrn_orient_matrix_type 'CrysAlisPro convention (1999,Acta A55,543-557)'
_diffrn_orient_matrix_UB_11 0.0785019
_diffrn_orient_matrix_UB_12 -0.019317
_diffrn_orient_matrix_UB_13 -0.1026766
_diffrn_orient_matrix_UB_21 -0.1485141
_diffrn_orient_matrix_UB_22 -0.0136064
_diffrn_orient_matrix_UB_23 -0.0408261
_diffrn_orient_matrix_UB_31 -0.0539894
_diffrn_orient_matrix_UB_32 0.1498257
_diffrn_orient_matrix_UB_33 -0.0259675
_diffrn_radiation_monochromator 'Multilayer optics'
_diffrn_radiation_probe x-ray
_diffrn_radiation_type CuK\a
_diffrn_radiation_wavelength 1.54184
_diffrn_reflns_av_R_equivalents 0.0435
_diffrn_reflns_av_unetI/netI 0.0621
_diffrn_reflns_Laue_measured_fraction_full 0.976
_diffrn_reflns_Laue_measured_fraction_max 0.976
_diffrn_reflns_limit_h_max 11
_diffrn_reflns_limit_h_min -9
_diffrn_reflns_limit_k_max 13
_diffrn_reflns_limit_k_min -10
_diffrn_reflns_limit_l_max 17
_diffrn_reflns_limit_l_min -16
_diffrn_reflns_number 4899
_diffrn_reflns_point_group_measured_fraction_max 0.54
_diffrn_reflns_theta_full 67.492
_diffrn_reflns_theta_max 67.492
_diffrn_reflns_theta_min 3.256
_diffrn_source 'SuperNova (Cu) X-ray Source'
_diffrn_source_current 0.8
_diffrn_source_power 0.04
_diffrn_source_voltage 50
_exptl_absorpt_coefficient_mu 0.710
_exptl_absorpt_correction_T_max 1
_exptl_absorpt_correction_T_min 0.73787
_exptl_absorpt_correction_type multi-scan
_exptl_absorpt_process_details
;
        CrysAlisPro, Agilent Technologies,
        Version 1.171.36.24 (release 03-12-2012 CrysAlis171 .NET)
        (compiled Dec  3 2012,18:21:49)
        Empirical absorption correction using spherical harmonics,
 implemented in SCALE3 ABSPACK scaling algorithm.
;
_exptl_crystal_colour red
_exptl_crystal_density_diffrn 1.305
_exptl_crystal_density_method 'not measured'
_exptl_crystal_description prism
_exptl_crystal_F_000 518
_exptl_crystal_size_max 0.224
_exptl_crystal_size_mid 0.192
_exptl_crystal_size_min 0.098
_refine_diff_density_max 1.173
_refine_diff_density_min -0.57
_refine_diff_density_rms 0.141
_refine_ls_abs_structure_details
;
 Flack x determined using 191 quotients [(I+)-(I-)]/[(I+)+(I-)]
 (Parsons, Flack and Wagner, Acta Cryst. B69 (2013) 249-259).
;
_refine_ls_abs_structure_Flack -0.7(10)
_refine_ls_extinction_method none
_refine_ls_goodness_of_fit_ref 1.378
_refine_ls_hydrogen_treatment constr
_refine_ls_matrix_type full
_refine_ls_number_parameters 654
_refine_ls_number_reflns 4899
_refine_ls_number_restraints 295
_refine_ls_restrained_S_all 1.402
_refine_ls_R_factor_all 0.1785
_refine_ls_R_factor_gt 0.1382
_refine_ls_shift/su_max 0
_refine_ls_shift/su_mean 0
_refine_ls_structure_factor_coef Fsqd
_refine_ls_weighting_details 'w=1/[\s^2^(Fo^2^)+(0.2000P)^2^] where P=(Fo^2^+2Fc^2^)/3'
_refine_ls_weighting_scheme calc
_refine_ls_wR_factor_gt 0.3522
_refine_ls_wR_factor_ref 0.3942
_reflns_number_gt 2894
_reflns_number_total 4899
_reflns_threshold_expression 'I > 2\s(I)'
_cod_data_source_file c8sc04845b2.cif
_cod_data_source_block a20160220_tft8a1a
_cod_original_cell_volume 1260.806(2)
_cod_database_code 1550423

loop_
_space_group_symop_operation_xyz
'x, y, z'

loop_
_atom_site_label
_atom_site_type_symbol
_atom_site_fract_x
_atom_site_fract_y
_atom_site_fract_z
_atom_site_U_iso_or_equiv
_atom_site_adp_type
_atom_site_occupancy
_atom_site_calc_flag
O1A O -1.1333(14) 0.5307(9) -0.8257(9) 0.057(3) Uani 1 d
O2A O -0.4924(16) 0.1498(9) -0.1378(9) 0.062(3) Uani 1 d
O3A O -0.5049(14) -0.4855(8) -0.2294(7) 0.049(3) Uani 1 d
O4A O -1.1838(15) -0.0985(9) -0.9063(8) 0.060(3) Uani 1 d
N1A N -1.1346(13) 0.1948(10) -0.8298(9) 0.038(3) Uani 1 d
N2A N -1.0530(11) 0.3618(8) -0.7113(8) 0.030(2) Uani 1 d
H2A H -1.031772 0.276953 -0.693848 0.036 Uiso 1 calc
N3A N -0.5684(13) 0.1138(9) -0.2850(8) 0.036(3) Uani 1 d
H3A H -0.591484 0.060201 -0.323145 0.044 Uiso 1 calc
N4A N -0.5116(13) -0.1524(9) -0.2248(8) 0.034(3) Uani 1 d
N5A N -0.5829(13) -0.3178(10) -0.3467(8) 0.035(2) Uani 1 d
H5A H -0.600743 -0.23293 -0.363226 0.042 Uiso 1 calc
N6A N -1.0807(14) -0.0660(10) -0.7707(9) 0.039(3) Uani 1 d
H6A H -1.057541 -0.008502 -0.736404 0.047 Uiso 1 calc
C1A C -1.1797(17) 0.1198(11) -0.8858(12) 0.046(4) Uani 1 d
C2A C -1.2733(17) 0.1686(13) -0.9703(11) 0.044(3) Uani 1 d
H2AA H -1.309246 0.111638 -1.006425 0.053 Uiso 1 calc
C3A C -1.308(2) 0.3015(16) -0.9962(13) 0.057(4) Uani 1 d
H3AA H -1.371792 0.340264 -1.050135 0.069 Uiso 1 calc
C4A C -1.2480(17) 0.3772(12) -0.9415(10) 0.039(3) Uani 1 d
H4A H -1.263874 0.467818 -0.961752 0.046 Uiso 1 calc
C5A C -1.1671(15) 0.3256(11) -0.8598(9) 0.033(3) Uani 1 d
C6A C -1.1195(15) 0.4117(12) -0.7995(10) 0.037(3) Uani 1 d
C7A C -1.0167(16) 0.4525(13) -0.6448(11) 0.040(3) Uani 1 d
H7AA H -1.113495 0.505341 -0.614783 0.048 Uiso 1 calc
H7AB H -0.969952 0.514195 -0.684897 0.048 Uiso 1 calc
C8A C -0.9099(12) 0.3835(9) -0.5637(8) 0.022(2) Uani 1 d
C9A C -0.9669(13) 0.3625(10) -0.4691(9) 0.026(2) Uani 1 d
C10A C -1.1346(16) 0.3891(11) -0.4482(12) 0.039(3) Uani 1 d
H10A H -1.203532 0.416942 -0.500899 0.047 Uiso 1 calc
C11A C -1.187(2) 0.3751(15) -0.3610(15) 0.058(4) Uani 1 d
H11A H -1.294616 0.395827 -0.351321 0.07 Uiso 1 calc
C12A C -1.098(2) 0.3319(19) -0.2789(17) 0.070(5) Uani 1 d
H12A H -1.144283 0.31897 -0.216201 0.084 Uiso 1 calc
C13A C -0.926(3) 0.3052(16) -0.2896(15) 0.071(6) Uani 1 d
H13A H -0.860399 0.280263 -0.234843 0.085 Uiso 1 calc
C14A C -0.8686(15) 0.3206(10) -0.3889(9) 0.029(2) Uani 1 d
C15A C -0.7060(15) 0.2965(11) -0.4041(10) 0.031(3) Uani 1 d
C16A C -0.6489(15) 0.3103(11) -0.5033(10) 0.031(3) Uani 1 d
C17A C -0.4877(18) 0.2849(14) -0.5246(11) 0.044(3) Uani 1 d
H17A H -0.418444 0.250416 -0.472705 0.053 Uiso 1 calc
C18A C -0.430(2) 0.3087(16) -0.6167(14) 0.057(4) Uani 1 d
H18A H -0.324088 0.298774 -0.627656 0.068 Uiso 1 calc
C19A C -0.534(2) 0.3491(16) -0.6968(13) 0.051(4) Uani 1 d
H19A H -0.496506 0.356383 -0.762804 0.062 Uiso 1 calc
C20A C -0.6814(18) 0.3756(13) -0.6770(10) 0.043(3) Uani 1 d
H20A H -0.74746 0.411091 -0.730448 0.052 Uiso 1 calc
C21A C -0.7525(15) 0.3567(11) -0.5836(9) 0.030(3) Uani 1 d
C22A C -0.5974(19) 0.2520(13) -0.3159(11) 0.045(4) Uani 1 d
H22A H -0.498819 0.270555 -0.334637 0.054 Uiso 1 calc
H22B H -0.643356 0.304248 -0.259672 0.054 Uiso 1 calc
C23A C -0.5070(18) 0.0692(13) -0.1989(11) 0.044(3) Uani 1 d
C24A C -0.4659(16) -0.0754(11) -0.1656(9) 0.033(3) Uani 1 d
C25A C -0.3945(16) -0.1220(12) -0.0838(10) 0.040(3) Uani 1 d
H25A H -0.368571 -0.063279 -0.043947 0.048 Uiso 1 calc
C26A C -0.3551(19) -0.2568(14) -0.0535(12) 0.048(3) Uani 1 d
H26A H -0.303558 -0.290481 0.006092 0.058 Uiso 1 calc
C27A C -0.3943(19) -0.3380(14) -0.1136(12) 0.047(3) Uani 1 d
H27A H -0.367617 -0.430567 -0.098463 0.057 Uiso 1 calc
C28A C -0.4741(15) -0.2801(11) -0.1970(10) 0.034(3) Uani 1 d
C29A C -0.5240(15) -0.3685(10) -0.2630(9) 0.031(3) Uani 1 d
C30A C -0.619(2) -0.4036(12) -0.4133(12) 0.052(4) Uani 1 d
H30A H -0.663724 -0.467135 -0.373498 0.062 Uiso 1 calc
H30B H -0.522463 -0.454808 -0.444174 0.062 Uiso 1 calc
C31A C -0.7274(17) -0.3381(12) -0.4936(11) 0.039(3) Uani 1 d
C32A C -0.6724(15) -0.3150(12) -0.5917(10) 0.036(3) Uani 1 d
C33A C -0.516(2) -0.3403(17) -0.6131(15) 0.059(4) Uani 1 d
H33A H -0.444313 -0.371248 -0.562065 0.071 Uiso 1 calc
C34A C -0.463(2) -0.3192(17) -0.7128(16) 0.065(4) Uani 1 d
H34A H -0.357313 -0.334132 -0.728452 0.078 Uiso 1 calc
C35A C -0.5710(19) -0.2764(15) -0.7861(13) 0.053(4) Uani 1 d
H35A H -0.537941 -0.265354 -0.85276 0.064 Uiso 1 calc
C36A C -0.7126(18) -0.2521(12) -0.7644(11) 0.042(3) Uani 1 d
H36A H -0.779695 -0.220362 -0.817727 0.05 Uiso 1 calc
C37A C -0.7827(16) -0.2660(10) -0.6722(10) 0.034(3) Uani 1 d
C38A C -0.9405(15) -0.2412(10) -0.6484(9) 0.029(2) Uani 1 d
C39A C -0.9955(14) -0.2622(10) -0.5555(9) 0.026(2) Uani 1 d
C40A C -1.1551(15) -0.2417(11) -0.5270(14) 0.047(4) Uani 1 d
H40A H -1.228757 -0.212885 -0.576879 0.057 Uiso 1 calc
C41A C -1.204(2) -0.2606(16) -0.4354(16) 0.062(5) Uani 1 d
H41A H -1.31092 -0.241843 -0.419683 0.075 Uiso 1 calc
C42A C -1.095(3) -0.3093(16) -0.3616(12) 0.068(6) Uani 1 d
H42A H -1.129508 -0.329912 -0.296795 0.082 Uiso 1 calc
C43A C -0.9461(17) -0.3274(12) -0.3791(11) 0.042(4) Uani 1 d
H43A H -0.877445 -0.351752 -0.326135 0.051 Uiso 1 calc
C44A C -0.8901(15) -0.3105(10) -0.4760(9) 0.028(2) Uani 1 d
C45A C -1.0446(17) -0.2060(11) -0.7320(10) 0.038(3) Uani 1 d
H45A H -1.141558 -0.226246 -0.710976 0.046 Uiso 1 calc
H45B H -0.997686 -0.261975 -0.786085 0.046 Uiso 1 calc
C46A C -1.1470(18) -0.0270(11) -0.8560(11) 0.044(4) Uani 1 d
O1B O -1.0551(13) 0.0984(9) -0.6182(8) 0.058(3) Uani 1 d
O2B O -1.068(2) -0.0352(17) -0.1659(13) 0.108(4) Uani 1 d
O3B O -0.5746(17) 0.0629(14) -0.8184(10) 0.084(3) Uani 1 d
N1B N -0.9396(14) 0.0543(11) -0.5575(10) 0.046(3) Uani 1 d
N2B N -0.7010(13) -0.0200(10) -0.4277(9) 0.044(3) Uani 1 d
C1B C -0.9686(15) 0.0316(13) -0.4637(12) 0.047(3) Uani 1 d
C2B C -1.1241(17) 0.0419(12) -0.4221(12) 0.045(3) Uani 1 d
H2B H -1.207993 0.063499 -0.464933 0.053 Uiso 1 calc
C3B C -1.148(3) 0.0222(19) -0.3293(17) 0.080(5) Uani 1 d
H3B H -1.251287 0.035111 -0.307148 0.096 Uiso 1 calc
C4B C -1.032(3) -0.018(3) -0.2545(16) 0.108(4) Uani 1 d
C5B C -0.8773(17) -0.0316(12) -0.2957(12) 0.050(3) Uani 1 d
H5B H -0.794974 -0.055773 -0.251541 0.06 Uiso 1 calc
C6B C -0.8454(14) -0.0130(10) -0.3888(9) 0.030(2) Uani 1 d
C7B C -0.6786(13) -0.0020(10) -0.5183(9) 0.027(2) Uani 1 d
C8B C -0.5265(16) -0.0100(12) -0.5588(11) 0.048(3) Uani 1 d
H8B H -0.443576 -0.031235 -0.51516 0.058 Uiso 1 calc
C9B C -0.498(2) 0.0115(16) -0.6564(14) 0.057(4) Uani 1 d
H9B H -0.394722 0.002283 -0.678435 0.068 Uiso 1 calc
C10B C -0.617(3) 0.048(2) -0.7299(12) 0.084(3) Uani 1 d
C11B C -0.7585(19) 0.0593(14) -0.6941(13) 0.054(4) Uani 1 d
H11B H -0.839757 0.080632 -0.73897 0.065 Uiso 1 calc
C12B C -0.7923(15) 0.0417(11) -0.5966(10) 0.039(3) Uani 1 d
C13B C -0.950(3) -0.054(3) -0.0957(19) 0.108(4) Uani 1 d
H13B H -0.850128 -0.096294 -0.126446 0.162 Uiso 1 calc
H13C H -0.969197 -0.110781 -0.038503 0.162 Uiso 1 calc
H13D H -0.949291 0.031086 -0.074275 0.162 Uiso 1 calc
C14B C -0.678(2) 0.092(2) -0.8976(14) 0.084(3) Uani 1 d
H14A H -0.628767 0.122523 -0.956978 0.126 Uiso 1 calc
H14B H -0.770608 0.160338 -0.8802 0.126 Uiso 1 calc
H14C H -0.705067 0.011962 -0.909984 0.126 Uiso 1 calc

loop_
_atom_site_aniso_label
_atom_site_aniso_U_11
_atom_site_aniso_U_22
_atom_site_aniso_U_33
_atom_site_aniso_U_23
_atom_site_aniso_U_13
_atom_site_aniso_U_12
O1A 0.079(8) 0.025(5) 0.072(8) 0.009(4) -0.030(6) -0.017(5)
O2A 0.103(8) 0.024(4) 0.064(6) -0.001(4) -0.037(5) -0.021(4)
O3A 0.086(8) 0.020(4) 0.048(6) 0.004(4) -0.027(5) -0.022(4)
O4A 0.092(7) 0.039(5) 0.051(5) 0.001(4) -0.043(5) -0.017(5)
N1A 0.039(4) 0.032(4) 0.045(5) -0.001(3) -0.004(4) -0.012(3)
N2A 0.032(5) 0.013(4) 0.044(6) -0.001(4) -0.022(4) -0.002(3)
N3A 0.055(7) 0.020(5) 0.036(6) 0.003(4) -0.027(5) -0.011(4)
N4A 0.056(7) 0.014(4) 0.032(5) 0.006(3) -0.022(5) -0.010(4)
N5A 0.047(7) 0.028(5) 0.033(6) -0.006(4) -0.008(5) -0.014(5)
N6A 0.042(6) 0.022(5) 0.056(7) -0.003(4) -0.003(5) -0.013(4)
C1A 0.048(8) 0.016(5) 0.070(10) 0.011(5) -0.028(7) -0.004(5)
C2A 0.050(5) 0.041(5) 0.046(5) -0.006(4) -0.018(4) -0.017(4)
C3A 0.066(6) 0.051(5) 0.056(6) 0.001(4) -0.013(5) -0.018(4)
C4A 0.048(5) 0.030(4) 0.040(5) -0.001(4) -0.014(4) -0.013(4)
C5A 0.043(7) 0.027(6) 0.034(7) 0.004(5) -0.011(5) -0.016(5)
C6A 0.034(7) 0.037(7) 0.039(7) 0.008(5) -0.016(5) -0.008(5)
C7A 0.032(5) 0.034(5) 0.049(6) -0.002(4) -0.012(5) 0.002(4)
C8A 0.023(4) 0.015(4) 0.026(4) -0.003(3) -0.008(3) 0.000(3)
C9A 0.022(4) 0.013(4) 0.041(5) -0.005(3) -0.001(4) 0.000(3)
C10A 0.041(6) 0.019(4) 0.061(6) -0.007(4) -0.001(5) -0.013(4)
C11A 0.050(6) 0.047(6) 0.079(7) -0.015(5) 0.005(6) -0.014(5)
C12A 0.075(8) 0.059(7) 0.078(8) -0.005(6) 0.014(6) -0.024(6)
C13A 0.090(15) 0.033(7) 0.074(13) 0.007(7) -0.006(10) 0.005(8)
C14A 0.034(5) 0.020(4) 0.034(5) -0.001(3) -0.002(4) -0.009(3)
C15A 0.030(4) 0.026(4) 0.036(5) -0.006(3) -0.007(4) -0.006(3)
C16A 0.037(5) 0.021(4) 0.041(5) -0.003(3) -0.006(4) -0.016(4)
C17A 0.046(6) 0.043(6) 0.046(6) -0.012(4) -0.011(5) -0.013(5)
C18A 0.051(7) 0.053(6) 0.070(7) -0.009(5) 0.001(6) -0.021(5)
C19A 0.055(6) 0.051(6) 0.055(7) -0.007(5) 0.003(5) -0.026(5)
C20A 0.052(6) 0.039(5) 0.038(6) -0.001(4) 0.007(5) -0.016(5)
C21A 0.037(5) 0.020(4) 0.034(5) -0.007(3) -0.003(4) -0.009(3)
C22A 0.060(9) 0.029(6) 0.052(9) 0.002(5) -0.026(7) -0.023(6)
C23A 0.052(8) 0.035(7) 0.054(9) -0.017(6) -0.015(7) -0.020(6)
C24A 0.043(5) 0.028(4) 0.032(4) -0.005(3) -0.009(4) -0.015(4)
C25A 0.046(5) 0.034(4) 0.044(5) 0.000(4) -0.008(4) -0.019(4)
C26A 0.055(5) 0.044(5) 0.049(5) -0.003(4) -0.017(4) -0.017(4)
C27A 0.059(5) 0.034(5) 0.053(5) 0.002(4) -0.011(4) -0.018(4)
C28A 0.041(7) 0.020(5) 0.040(7) -0.003(5) -0.010(6) -0.006(5)
C29A 0.047(7) 0.011(5) 0.037(7) -0.002(4) -0.014(6) -0.012(5)
C30A 0.079(11) 0.021(6) 0.061(9) -0.003(5) -0.043(8) -0.016(6)
C31A 0.044(5) 0.027(4) 0.048(5) -0.010(4) -0.008(4) -0.008(4)
C32A 0.038(5) 0.027(5) 0.049(6) -0.009(4) -0.012(4) -0.017(4)
C33A 0.053(7) 0.052(6) 0.070(7) -0.014(5) -0.005(6) -0.010(5)
C34A 0.061(7) 0.055(6) 0.088(8) -0.011(6) 0.002(6) -0.029(5)
C35A 0.059(7) 0.042(6) 0.061(7) -0.007(5) 0.013(5) -0.018(5)
C36A 0.059(9) 0.027(6) 0.045(8) -0.010(5) 0.000(7) -0.020(6)
C37A 0.045(7) 0.012(5) 0.048(7) -0.006(4) -0.011(6) -0.008(5)
C38A 0.037(5) 0.016(4) 0.038(5) -0.007(3) -0.012(4) -0.008(3)
C39A 0.030(4) 0.016(4) 0.030(4) 0.001(3) -0.009(4) -0.002(3)
C40A 0.027(6) 0.010(5) 0.105(13) -0.010(6) -0.009(7) -0.002(4)
C41A 0.047(9) 0.046(8) 0.094(14) -0.031(8) 0.035(9) -0.013(7)
C42A 0.132(19) 0.049(8) 0.032(8) -0.006(6) 0.010(9) -0.042(10)
C43A 0.048(8) 0.022(5) 0.060(9) -0.012(5) -0.021(7) -0.009(5)
C44A 0.033(4) 0.017(4) 0.035(4) 0.001(3) -0.008(4) -0.007(3)
C45A 0.055(9) 0.017(5) 0.042(7) 0.001(5) -0.017(6) -0.007(5)
C46A 0.066(9) 0.017(5) 0.051(8) 0.017(5) -0.032(7) -0.017(6)
O1B 0.066(7) 0.033(4) 0.071(7) -0.007(4) -0.025(5) -0.004(4)
O2B 0.109(5) 0.105(5) 0.105(5) -0.007(4) -0.006(4) -0.025(4)
O3B 0.096(5) 0.073(4) 0.075(4) 0.002(3) 0.003(4) -0.014(3)
N1B 0.043(5) 0.042(5) 0.056(6) -0.014(4) -0.015(5) -0.014(4)
N2B 0.043(5) 0.032(4) 0.057(6) -0.006(4) -0.013(4) -0.007(4)
C1B 0.035(7) 0.039(6) 0.068(10) -0.015(6) -0.014(6) -0.007(5)
C2B 0.044(6) 0.028(5) 0.063(7) -0.010(5) -0.008(5) -0.007(4)
C3B 0.074(8) 0.076(8) 0.085(9) 0.000(7) 0.007(7) -0.016(6)
C4B 0.109(5) 0.105(5) 0.105(5) -0.007(4) -0.006(4) -0.025(4)
C5B 0.046(6) 0.038(5) 0.063(7) -0.007(5) -0.005(5) -0.003(5)
C6B 0.030(4) 0.019(4) 0.042(5) -0.009(3) -0.005(4) -0.005(3)
C7B 0.025(4) 0.016(4) 0.036(5) -0.008(3) -0.009(4) 0.003(3)
C8B 0.041(5) 0.041(5) 0.059(6) -0.009(5) -0.009(5) -0.003(4)
C9B 0.045(6) 0.053(6) 0.070(7) -0.004(5) 0.000(5) -0.012(5)
C10B 0.096(5) 0.073(4) 0.075(4) 0.002(3) 0.003(4) -0.014(3)
C11B 0.053(7) 0.047(6) 0.059(7) -0.005(5) -0.009(5) -0.007(5)
C12B 0.034(5) 0.028(5) 0.053(6) -0.010(4) -0.003(5) -0.006(4)
C13B 0.109(5) 0.105(5) 0.105(5) -0.007(4) -0.006(4) -0.025(4)
C14B 0.096(5) 0.073(4) 0.075(4) 0.002(3) 0.003(4) -0.014(3)

loop_
_atom_type_symbol
_atom_type_description
_atom_type_scat_dispersion_real
_atom_type_scat_dispersion_imag
_atom_type_scat_source
C C 0.0181 0.0091 'International Tables Vol C Tables 4.2.6.8 and 6.1.1.4'
H H 0 0 'International Tables Vol C Tables 4.2.6.8 and 6.1.1.4'
N N 0.0311 0.018 'International Tables Vol C Tables 4.2.6.8 and 6.1.1.4'
O O 0.0492 0.0322 'International Tables Vol C Tables 4.2.6.8 and 6.1.1.4'

loop_
_exptl_crystal_face_index_h
_exptl_crystal_face_index_k
_exptl_crystal_face_index_l
_exptl_crystal_face_perp_dist
1 7 0 0.0966
-4 0 -6 0.0844
0 -7 1 0.0825
5 1 6 0.0876
-2 0 8 0.0377
2 -1 -8 0.0443
-4 -6 -4 0.1069

loop_
_geom_angle_atom_site_label_1
_geom_angle_atom_site_label_2
_geom_angle_atom_site_label_3
_geom_angle
C1A N1A C5A 117.2(11)
C6A N2A H2A 120.2
C6A N2A C7A 119.5(9)
C7A N2A H2A 120.2
C22A N3A H3A 120.5
C23A N3A H3A 120.5
C23A N3A C22A 119.0(10)
C28A N4A C24A 116.1(10)
C29A N5A H5A 120.6
C29A N5A C30A 118.9(10)
C30A N5A H5A 120.6
C45A N6A H6A 119.7
C46A N6A H6A 119.7
C46A N6A C45A 120.6(10)
N1A C1A C2A 124.2(10)
N1A C1A C46A 119.6(12)
C2A C1A C46A 116.0(11)
C1A C2A H2AA 121.6
C3A C2A C1A 116.7(12)
C3A C2A H2AA 121.6
C2A C3A H3AA 120.9
C2A C3A C4A 118.1(14)
C4A C3A H3AA 120.9
C3A C4A H4A 119.1
C5A C4A C3A 121.7(13)
C5A C4A H4A 119.1
N1A C5A C6A 118.7(11)
C4A C5A N1A 121.7(11)
C4A C5A C6A 119.6(10)
O1A C6A N2A 117.8(11)
O1A C6A C5A 122.8(11)
N2A C6A C5A 119.4(10)
N2A C7A H7AA 108.7
N2A C7A H7AB 108.7
N2A C7A C8A 114.1(10)
H7AA C7A H7AB 107.6
C8A C7A H7AA 108.7
C8A C7A H7AB 108.7
C9A C8A C7A 120.5(11)
C9A C8A C21A 121.1(10)
C21A C8A C7A 118.0(11)
C8A C9A C10A 121.1(11)
C8A C9A C14A 121.1(10)
C14A C9A C10A 117.7(11)
C9A C10A H10A 119.6
C11A C10A C9A 120.9(14)
C11A C10A H10A 119.6
C10A C11A H11A 117.6
C10A C11A C12A 124.8(18)
C12A C11A H11A 117.6
C11A C12A H12A 120.2
C11A C12A C13A 119.6(18)
C13A C12A H12A 120.2
C12A C13A H13A 122.6
C14A C13A C12A 114.8(17)
C14A C13A H13A 122.6
C9A C14A C13A 122.1(13)
C9A C14A C15A 120.3(11)
C13A C14A C15A 117.5(13)
C14A C15A C22A 120.5(12)
C16A C15A C14A 117.5(10)
C16A C15A C22A 121.9(12)
C15A C16A C17A 120.8(11)
C15A C16A C21A 120.8(11)
C17A C16A C21A 118.3(12)
C16A C17A H17A 118.9
C18A C17A C16A 122.3(14)
C18A C17A H17A 118.9
C17A C18A H18A 120.6
C17A C18A C19A 118.7(16)
C19A C18A H18A 120.6
C18A C19A H19A 120.7
C20A C19A C18A 118.7(16)
C20A C19A H19A 120.7
C19A C20A H20A 116.8
C19A C20A C21A 126.5(15)
C21A C20A H20A 116.8
C8A C21A C16A 118.9(11)
C8A C21A C20A 126.0(12)
C20A C21A C16A 115.1(12)
N3A C22A C15A 112.9(10)
N3A C22A H22A 109
N3A C22A H22B 109
C15A C22A H22A 109
C15A C22A H22B 109
H22A C22A H22B 107.8
O2A C23A N3A 120.3(12)
O2A C23A C24A 118.3(13)
N3A C23A C24A 121.2(10)
N4A C24A C23A 115.6(10)
C25A C24A N4A 122.7(11)
C25A C24A C23A 121.7(10)
C24A C25A H25A 119.2
C24A C25A C26A 121.6(12)
C26A C25A H25A 119.2
C25A C26A H26A 121.4
C27A C26A C25A 117.2(13)
C27A C26A H26A 121.4
C26A C27A H27A 121.2
C26A C27A C28A 117.5(13)
C28A C27A H27A 121.2
N4A C28A C27A 124.9(11)
N4A C28A C29A 116.9(10)
C27A C28A C29A 118.3(10)
O3A C29A N5A 125.5(10)
O3A C29A C28A 115.9(10)
N5A C29A C28A 118.6(9)
N5A C30A H30A 108.1
N5A C30A H30B 108.1
N5A C30A C31A 116.6(10)
H30A C30A H30B 107.3
C31A C30A H30A 108.1
C31A C30A H30B 108.1
C32A C31A C30A 121.2(14)
C32A C31A C44A 118.2(12)
C44A C31A C30A 120.3(14)
C31A C32A C37A 119.8(13)
C33A C32A C31A 120.7(13)
C33A C32A C37A 119.6(14)
C32A C33A H33A 120.2
C32A C33A C34A 119.5(17)
C34A C33A H33A 120.2
C33A C34A H34A 120.6
C35A C34A C33A 118.8(18)
C35A C34A H34A 120.6
C34A C35A H35A 119.8
C36A C35A C34A 120.4(17)
C36A C35A H35A 119.8
C35A C36A H36A 115.9
C35A C36A C37A 128.3(15)
C37A C36A H36A 115.9
C36A C37A C32A 113.4(13)
C36A C37A C38A 128.2(12)
C38A C37A C32A 118.4(12)
C37A C38A C45A 116.4(12)
C39A C38A C37A 122.9(11)
C39A C38A C45A 120.3(12)
C38A C39A C40A 125.6(12)
C38A C39A C44A 119.7(11)
C40A C39A C44A 114.8(12)
C39A C40A H40A 118.1
C41A C40A C39A 123.8(15)
C41A C40A H40A 118.1
C40A C41A H41A 120.8
C40A C41A C42A 118.4(16)
C42A C41A H41A 120.8
C41A C42A H42A 118.6
C43A C42A C41A 122.7(16)
C43A C42A H42A 118.6
C42A C43A H43A 120
C42A C43A C44A 119.9(13)
C44A C43A H43A 120
C31A C44A C39A 121.1(11)
C43A C44A C31A 118.8(11)
C43A C44A C39A 120.1(12)
N6A C45A H45A 108.6
N6A C45A H45B 108.6
C38A C45A N6A 114.5(10)
C38A C45A H45A 108.6
C38A C45A H45B 108.6
H45A C45A H45B 107.6
O4A C46A N6A 123.8(11)
O4A C46A C1A 121.2(12)
N6A C46A C1A 114.9(11)
C4B O2B C13B 117(2)
C10B O3B C14B 122.6(18)
O1B N1B C12B 117.7(13)
C1B N1B O1B 119.2(13)
C1B N1B C12B 123.0(11)
C7B N2B C6B 120.9(11)
N1B C1B C2B 123.3(12)
N1B C1B C6B 122.9(12)
C2B C1B C6B 113.8(13)
C1B C2B H2B 119.4
C3B C2B C1B 121.2(16)
C3B C2B H2B 119.4
C2B C3B H3B 116.7
C2B C3B C4B 127(2)
C4B C3B H3B 116.7
O2B C4B C3B 121(3)
O2B C4B C5B 126(3)
C3B C4B C5B 112.5(17)
C4B C5B H5B 118
C6B C5B C4B 124.1(15)
C6B C5B H5B 118
N2B C6B C1B 113.5(11)
C5B C6B N2B 124.4(12)
C5B C6B C1B 121.8(12)
N2B C7B C8B 120.7(11)
N2B C7B C12B 128.7(11)
C8B C7B C12B 110.3(11)
C7B C8B H8B 118.7
C9B C8B C7B 122.6(13)
C9B C8B H8B 118.7
C8B C9B H9B 118.4
C8B C9B C10B 123.3(15)
C10B C9B H9B 118.4
O3B C10B C9B 116.8(19)
O3B C10B C11B 128(2)
C11B C10B C9B 115.2(14)
C10B C11B H11B 118.4
C10B C11B C12B 123.2(15)
C12B C11B H11B 118.4
N1B C12B C7B 110.6(11)
C11B C12B N1B 124.1(12)
C11B C12B C7B 125.2(12)
O2B C13B H13B 109.5
O2B C13B H13C 109.5
O2B C13B H13D 109.5
H13B C13B H13C 109.5
H13B C13B H13D 109.5
H13C C13B H13D 109.5
O3B C14B H14A 109.5
O3B C14B H14B 109.5
O3B C14B H14C 109.5
H14A C14B H14B 109.5
H14A C14B H14C 109.5
H14B C14B H14C 109.5

loop_
_geom_bond_atom_site_label_1
_geom_bond_atom_site_label_2
_geom_bond_distance
O1A C6A 1.256(16)
O2A C23A 1.286(16)
O3A C29A 1.253(14)
O4A C46A 1.195(16)
N1A C1A 1.311(18)
N1A C5A 1.365(16)
N2A H2A 0.88
N2A C6A 1.369(15)
N2A C7A 1.496(17)
N3A H3A 0.88
N3A C22A 1.443(16)
N3A C23A 1.318(17)
N4A C24A 1.359(15)
N4A C28A 1.327(14)
N5A H5A 0.88
N5A C29A 1.293(15)
N5A C30A 1.458(15)
N6A H6A 0.88
N6A C45A 1.482(15)
N6A C46A 1.317(17)
C1A C2A 1.439(18)
C1A C46A 1.525(14)
C2A H2AA 0.95
C2A C3A 1.37(2)
C3A H3AA 0.95
C3A C4A 1.38(2)
C4A H4A 0.95
C4A C5A 1.353(17)
C5A C6A 1.451(18)
C7A H7AA 0.99
C7A H7AB 0.99
C7A C8A 1.507(15)
C8A C9A 1.387(17)
C8A C21A 1.397(17)
C9A C10A 1.490(17)
C9A C14A 1.409(17)
C10A H10A 0.95
C10A C11A 1.27(2)
C11A H11A 0.95
C11A C12A 1.38(3)
C12A H12A 0.95
C12A C13A 1.51(3)
C13A H13A 0.95
C13A C14A 1.44(2)
C14A C15A 1.437(17)
C15A C16A 1.433(19)
C15A C22A 1.552(18)
C16A C17A 1.435(19)
C16A C21A 1.442(17)
C17A H17A 0.95
C17A C18A 1.36(2)
C18A H18A 0.95
C18A C19A 1.44(2)
C19A H19A 0.95
C19A C20A 1.31(2)
C20A H20A 0.95
C20A C21A 1.423(19)
C22A H22A 0.99
C22A H22B 0.99
C23A C24A 1.508(18)
C24A C25A 1.306(18)
C25A H25A 0.95
C25A C26A 1.403(19)
C26A H26A 0.95
C26A C27A 1.37(2)
C27A H27A 0.95
C27A C28A 1.381(19)
C28A C29A 1.530(15)
C30A H30A 0.99
C30A H30B 0.99
C30A C31A 1.496(18)
C31A C32A 1.43(2)
C31A C44A 1.439(18)
C32A C33A 1.39(2)
C32A C37A 1.484(18)
C33A H33A 0.95
C33A C34A 1.44(3)
C34A H34A 0.95
C34A C35A 1.39(3)
C35A H35A 0.95
C35A C36A 1.27(2)
C36A H36A 0.95
C36A C37A 1.39(2)
C37A C38A 1.411(19)
C38A C39A 1.360(18)
C38A C45A 1.475(17)
C39A C40A 1.445(18)
C39A C44A 1.447(15)
C40A H40A 0.95
C40A C41A 1.32(3)
C41A H41A 0.95
C41A C42A 1.41(3)
C42A H42A 0.95
C42A C43A 1.33(3)
C43A H43A 0.95
C43A C44A 1.41(2)
C45A H45A 0.99
C45A H45B 0.99
O1B N1B 1.324(15)
O2B C4B 1.246(11)
O2B C13B 1.441(11)
O3B C10B 1.259(10)
O3B C14B 1.425(10)
N1B C1B 1.306(19)
N1B C12B 1.393(18)
N2B C6B 1.377(17)
N2B C7B 1.247(17)
C1B C2B 1.48(2)
C1B C6B 1.505(17)
C2B H2B 0.95
C2B C3B 1.28(3)
C3B H3B 0.95
C3B C4B 1.45(3)
C4B C5B 1.47(3)
C5B H5B 0.95
C5B C6B 1.30(2)
C7B C8B 1.446(19)
C7B C12B 1.478(16)
C8B H8B 0.95
C8B C9B 1.36(2)
C9B H9B 0.95
C9B C10B 1.47(3)
C10B C11B 1.33(3)
C11B H11B 0.95
C11B C12B 1.36(2)
C13B H13B 0.98
C13B H13C 0.98
C13B H13D 0.98
C14B H14A 0.98
C14B H14B 0.98
C14B H14C 0.98

loop_
_geom_torsion_atom_site_label_1
_geom_torsion_atom_site_label_2
_geom_torsion_atom_site_label_3
_geom_torsion_atom_site_label_4
_geom_torsion
O2A C23A C24A N4A 167.5(14)
O2A C23A C24A C25A -11(2)
N1A C1A C2A C3A 4(2)
N1A C1A C46A O4A -178.5(16)
N1A C1A C46A N6A 3(2)
N1A C5A C6A O1A 173.8(14)
N1A C5A C6A N2A -4.4(19)
N2A C7A C8A C9A -99.8(13)
N2A C7A C8A C21A 88.1(14)
N3A C23A C24A N4A -7(2)
N3A C23A C24A C25A 174.8(15)
N4A C24A C25A C26A 2(2)
N4A C28A C29A O3A -171.3(13)
N4A C28A C29A N5A 7.9(19)
N5A C30A C31A C32A 100.0(17)
N5A C30A C31A C44A -87.2(17)
C1A N1A C5A C4A 3(2)
C1A N1A C5A C6A 179.7(14)
C1A C2A C3A C4A 2(2)
C2A C1A C46A O4A 8(2)
C2A C1A C46A N6A -170.5(15)
C2A C3A C4A C5A -5(2)
C3A C4A C5A N1A 3(2)
C3A C4A C5A C6A -173.9(15)
C4A C5A C6A O1A -9(2)
C4A C5A C6A N2A 172.7(14)
C5A N1A C1A C2A -6(2)
C5A N1A C1A C46A -179.9(13)
C6A N2A C7A C8A -165.4(12)
C7A N2A C6A O1A 7(2)
C7A N2A C6A C5A -174.5(12)
C7A C8A C9A C10A 9.1(15)
C7A C8A C9A C14A -168.2(10)
C7A C8A C21A C16A 170.2(10)
C7A C8A C21A C20A -7.3(16)
C8A C9A C10A C11A -177.0(12)
C8A C9A C14A C13A 176.5(12)
C8A C9A C14A C15A -1.1(15)
C9A C8A C21A C16A -1.9(15)
C9A C8A C21A C20A -179.3(11)
C9A C10A C11A C12A -2(2)
C9A C14A C15A C16A -3.1(15)
C9A C14A C15A C22A 179.2(10)
C10A C9A C14A C13A -0.9(16)
C10A C9A C14A C15A -178.5(9)
C10A C11A C12A C13A 4(3)
C11A C12A C13A C14A -4(2)
C12A C13A C14A C9A 2.5(19)
C12A C13A C14A C15A -179.9(12)
C13A C14A C15A C16A 179.3(11)
C13A C14A C15A C22A 1.6(16)
C14A C9A C10A C11A 0.4(16)
C14A C15A C16A C17A -178.6(11)
C14A C15A C16A C21A 4.8(15)
C14A C15A C22A N3A 78.6(16)
C15A C16A C17A C18A -173.8(13)
C15A C16A C21A C8A -2.4(15)
C15A C16A C21A C20A 175.3(10)
C16A C15A C22A N3A -98.9(15)
C16A C17A C18A C19A -6(2)
C17A C16A C21A C8A -179.1(10)
C17A C16A C21A C20A -1.4(14)
C17A C18A C19A C20A 7(2)
C18A C19A C20A C21A -7(2)
C19A C20A C21A C8A -178.9(13)
C19A C20A C21A C16A 3.6(19)
C21A C8A C9A C10A -179.0(9)
C21A C8A C9A C14A 3.6(15)
C21A C16A C17A C18A 2.9(18)
C22A N3A C23A O2A 9(2)
C22A N3A C23A C24A -176.4(14)
C22A C15A C16A C17A -0.9(16)
C22A C15A C16A C21A -177.6(10)
C23A N3A C22A C15A -165.2(14)
C23A C24A C25A C26A -179.4(14)
C24A N4A C28A C27A 0(2)
C24A N4A C28A C29A -179.8(12)
C24A C25A C26A C27A 0(2)
C25A C26A C27A C28A -2(2)
C26A C27A C28A N4A 2(2)
C26A C27A C28A C29A -177.8(14)
C27A C28A C29A O3A 9(2)
C27A C28A C29A N5A -172.2(14)
C28A N4A C24A C23A 179.1(13)
C28A N4A C24A C25A -3(2)
C29A N5A C30A C31A 162.4(14)
C30A N5A C29A O3A -6(2)
C30A N5A C29A C28A 175.2(13)
C30A C31A C32A C33A -6.9(18)
C30A C31A C32A C37A 172.0(10)
C30A C31A C44A C39A -172.3(11)
C30A C31A C44A C43A 9.6(15)
C31A C32A C33A C34A 178.6(13)
C31A C32A C37A C36A -178.1(10)
C31A C32A C37A C38A 1.2(15)
C32A C31A C44A C39A 0.7(15)
C32A C31A C44A C43A -177.3(10)
C32A C33A C34A C35A -1(2)
C32A C37A C38A C39A -1.1(15)
C32A C37A C38A C45A -173.8(9)
C33A C32A C37A C36A 0.8(15)
C33A C32A C37A C38A -179.9(12)
C33A C34A C35A C36A 3(2)
C34A C35A C36A C37A -2(2)
C35A C36A C37A C32A 0.4(17)
C35A C36A C37A C38A -178.7(13)
C36A C37A C38A C39A 178.0(11)
C36A C37A C38A C45A 5.3(16)
C37A C32A C33A C34A 0(2)
C37A C38A C39A C40A -178.5(10)
C37A C38A C39A C44A 0.9(15)
C37A C38A C45A N6A -81.2(14)
C38A C39A C40A C41A -178.5(12)
C38A C39A C44A C31A -0.7(15)
C38A C39A C44A C43A 177.4(10)
C39A C38A C45A N6A 105.9(14)
C39A C40A C41A C42A -3(2)
C40A C39A C44A C31A 178.8(10)
C40A C39A C44A C43A -3.2(13)
C40A C41A C42A C43A 5(2)
C41A C42A C43A C44A -6(2)
C42A C43A C44A C31A -176.5(12)
C42A C43A C44A C39A 5.4(16)
C44A C31A C32A C33A -179.8(12)
C44A C31A C32A C37A -1.0(15)
C44A C39A C40A C41A 2.1(16)
C45A N6A C46A O4A 1(3)
C45A N6A C46A C1A 179.0(13)
C45A C38A C39A C40A -6.1(15)
C45A C38A C39A C44A 173.3(10)
C46A N6A C45A C38A 166.8(14)
C46A C1A C2A C3A 177.9(15)
O1B N1B C1B C2B 5.3(17)
O1B N1B C1B C6B -177.4(10)
O1B N1B C12B C7B 177.1(8)
O1B N1B C12B C11B -6.6(17)
O2B C4B C5B C6B 180(2)
O3B C10B C11B C12B -179.8(18)
N1B C1B C2B C3B -178.1(14)
N1B C1B C6B N2B 3.6(15)
N1B C1B C6B C5B 178.2(12)
N2B C7B C8B C9B -178.6(13)
N2B C7B C12B N1B -4.0(16)
N2B C7B C12B C11B 179.8(13)
C1B N1B C12B C7B 0.9(15)
C1B N1B C12B C11B 177.1(13)
C1B C2B C3B C4B -3(3)
C2B C1B C6B N2B -178.8(10)
C2B C1B C6B C5B -4.2(15)
C2B C3B C4B O2B -179(2)
C2B C3B C4B C5B 1(3)
C3B C4B C5B C6B -1(3)
C4B C5B C6B N2B 176.9(16)
C4B C5B C6B C1B 3(2)
C6B N2B C7B C8B -179.7(10)
C6B N2B C7B C12B 7.1(16)
C6B C1B C2B C3B 4.3(19)
C7B N2B C6B C1B -6.2(13)
C7B N2B C6B C5B 179.4(11)
C7B C8B C9B C10B 2(2)
C8B C7B C12B N1B -177.8(9)
C8B C7B C12B C11B 6.0(15)
C8B C9B C10B O3B -178.7(17)
C8B C9B C10B C11B 0(3)
C9B C10B C11B C12B 2(3)
C10B C11B C12B N1B 179.2(15)
C10B C11B C12B C7B -5(2)
C12B N1B C1B C2B -178.6(11)
C12B N1B C1B C6B -1.2(17)
C12B C7B C8B C9B -4.2(16)
C13B O2B C4B C3B -170(2)
C13B O2B C4B C5B 8(4)
C14B O3B C10B C9B 176.6(17)
C14B O3B C10B C11B -2(3)
